data_2234261
loop_
_publ_author_name
'Hao, Cheng-Jun'
'Xie, Hui'

_publ_section_title
;
 Poly[tetraaquabis(\m~3~-oxalato-\k^5^<i>O</i>^1^,<i>O</i>^2^:<i>O</i>^1'^:<i>O</i>^1'^,<i>O</i>^2'^)(\m~2~-oxalato-\k^4^<i>O</i>^1^,<i>O</i>^2^:<i>O</i>^1'^,<i>O</i>^2'^)dipraseodymium(III)]
;
_journal_coeditor_code HY2521
_journal_issue 4
_journal_name_full 'Acta Crystallographica Section E'
_journal_page_first m444
_journal_paper_doi 10.1107/S1600536812011014
_journal_volume 68
_journal_year 2012
_chemical_formula_iupac '[Pr2 (C2 O4)3 (H2 O)4]'
_chemical_formula_moiety 'C6 H8 O16 Pr2'
_chemical_formula_sum 'C6 H8 O16 Pr2'
_chemical_formula_weight 617.94
_chemical_name_systematic
;
Poly[tetraaquabis(\m~3~-oxalato-
\k^5^<i>O</i>^1^,<i>O</i>^2^:<i>O</i>^1'^:<i>O</i>^1'^,<i>O</i>^2'^)(\m~2~-
oxalato-
\k^4^<i>O</i>^1^,<i>O</i>^2^:<i>O</i>^1'^,<i>O</i>^2'^)dipraseodymium(III)]
;
_space_group_IT_number 19
_symmetry_cell_setting orthorhombic
_symmetry_space_group_name_Hall 'P 2ac 2ab'
_symmetry_space_group_name_H-M 'P 21 21 21'
_atom_sites_solution_hydrogens geom
_atom_sites_solution_primary direct
_atom_sites_solution_secondary difmap
_audit_creation_method SHELXL-97
_cell_angle_alpha 90.00
_cell_angle_beta 90.00
_cell_angle_gamma 90.00
_cell_formula_units_Z 4
_cell_length_a 8.6358(17)
_cell_length_b 9.5356(19)
_cell_length_c 16.885(3)
_cell_measurement_reflns_used 3600
_cell_measurement_temperature 293(2)
_cell_measurement_theta_max 28.0
_cell_measurement_theta_min 1.36
_cell_volume 1390.4(5)
_computing_cell_refinement 'CrystalClear (Rigaku, 2002)'
_computing_data_collection 'CrystalClear (Rigaku, 2002)'
_computing_data_reduction 'CrystalStructure (Rigaku/MSC, 2002)'
_computing_molecular_graphics 'ORTEPII (Johnson, 1976)'
_computing_publication_material 'SHELXL97 (Sheldrick, 2008)'
_computing_structure_refinement 'SHELXL97 (Sheldrick, 2008)'
_computing_structure_solution 'SHELXS97 (Sheldrick, 2008)'
_diffrn_ambient_temperature 293(2)
_diffrn_measured_fraction_theta_full 0.998
_diffrn_measured_fraction_theta_max 0.998
_diffrn_measurement_device_type 'Rigaku Mercury CCD'
_diffrn_measurement_method '\w scans'
_diffrn_radiation_monochromator graphite
_diffrn_radiation_source 'fine-focus sealed tube'
_diffrn_radiation_type MoK\a
_diffrn_radiation_wavelength 0.71073
_diffrn_reflns_av_R_equivalents 0.0473
_diffrn_reflns_av_sigmaI/netI 0.0396
_diffrn_reflns_limit_h_max 11
_diffrn_reflns_limit_h_min -9
_diffrn_reflns_limit_k_max 12
_diffrn_reflns_limit_k_min -12
_diffrn_reflns_limit_l_max 21
_diffrn_reflns_limit_l_min -21
_diffrn_reflns_number 13654
_diffrn_reflns_theta_full 27.44
_diffrn_reflns_theta_max 27.44
_diffrn_reflns_theta_min 3.18
_exptl_absorpt_coefficient_mu 7.018
_exptl_absorpt_correction_T_max 0.3342
_exptl_absorpt_correction_T_min 0.2952
_exptl_absorpt_correction_type multi-scan
_exptl_absorpt_process_details '(CrystalClear; Rigaku, 2002)'
_exptl_crystal_colour green
_exptl_crystal_density_diffrn 2.952
_exptl_crystal_density_method 'not measured'
_exptl_crystal_description block
_exptl_crystal_F_000 1160
_exptl_crystal_size_max 0.23
_exptl_crystal_size_mid 0.22
_exptl_crystal_size_min 0.20
_refine_diff_density_max 1.339
_refine_diff_density_min -1.439
_refine_ls_abs_structure_details 'Flack (1983), 1344 Friedel pairs'
_refine_ls_abs_structure_Flack 0.49(3)
_refine_ls_extinction_method none
_refine_ls_goodness_of_fit_ref 1.040
_refine_ls_hydrogen_treatment constr
_refine_ls_matrix_type full
_refine_ls_number_parameters 217
_refine_ls_number_reflns 3181
_refine_ls_number_restraints 0
_refine_ls_restrained_S_all 1.040
_refine_ls_R_factor_all 0.0334
_refine_ls_R_factor_gt 0.0285
_refine_ls_shift/su_max 0.001
_refine_ls_shift/su_mean 0.000
_refine_ls_structure_factor_coef Fsqd
_refine_ls_weighting_details 'calc w=1/[\s^2^(Fo^2^)+(0.0284P)^2^+3.2010P] where P=(Fo^2^+2Fc^2^)/3'
_refine_ls_weighting_scheme calc
_refine_ls_wR_factor_gt 0.0687
_refine_ls_wR_factor_ref 0.0715
_reflns_number_gt 2826
_reflns_number_total 3181
_reflns_threshold_expression I>2\s(I)
_cod_data_source_file hy2521.cif
_cod_data_source_block I
_cod_database_code 2234261
_cod_database_fobs_code 2234261

loop_
_symmetry_equiv_pos_as_xyz
'x, y, z'
'-x+1/2, -y, z+1/2'
'-x, y+1/2, -z+1/2'
'x+1/2, -y+1/2, -z'

loop_
_atom_site_type_symbol
_atom_site_label
_atom_site_fract_x
_atom_site_fract_y
_atom_site_fract_z
_atom_site_U_iso_or_equiv
_atom_site_adp_type
_atom_site_calc_flag
_atom_site_refinement_flags
_atom_site_occupancy
_atom_site_symmetry_multiplicity
Pr Pr1 0.37510(4) 0.75389(2) 0.143154(14) 0.01214(9) Uani d . 1 1
Pr Pr2 -0.12589(4) 0.26126(3) 0.137142(14) 0.01185(8) Uani d . 1 1
O O1 0.3263(5) 0.4984(4) 0.1336(3) 0.0245(10) Uani d . 1 1
O O2 0.1023(5) 0.6852(4) 0.1081(2) 0.0220(9) Uani d . 1 1
O O3 0.1479(5) 0.3304(5) 0.1473(3) 0.0383(12) Uani d . 1 1
O O4 -0.0761(5) 0.5159(5) 0.1102(3) 0.0236(10) Uani d . 1 1
O O5 0.5734(5) 0.8913(4) 0.0744(2) 0.0220(9) Uani d . 1 1
O O6 0.4832(5) 0.9677(5) 0.2184(2) 0.0221(9) Uani d . 1 1
O O7 0.6490(5) 1.1490(4) 0.2172(2) 0.0209(9) Uani d . 1 1
O O8 0.7467(5) 1.0643(5) 0.0716(3) 0.0255(10) Uani d . 1 1
O O9 0.0572(5) 0.0999(5) 0.0683(2) 0.0205(9) Uani d . 1 1
O O10 -0.0198(5) 0.0560(4) 0.2191(2) 0.0230(9) Uani d . 1 1
O O11 0.1596(4) -0.1155(4) 0.2289(2) 0.0186(9) Uani d . 1 1
O O12 0.2521(5) -0.0484(4) 0.0791(2) 0.0219(9) Uani d . 1 1
O O1W 0.4097(7) 0.6778(5) 0.0052(2) 0.0361(14) Uani d . 1 1
H H1W 0.4747 0.7253 -0.0215 0.054 Uiso d R 1 1
H H2W 0.3561 0.6140 -0.0168 0.054 Uiso d R 1 1
O O2W 0.6418(6) 0.6597(5) 0.1743(3) 0.0357(11) Uani d . 1 1
H H3W 0.7010 0.6599 0.1341 0.053 Uiso d R 1 1
H H4W 0.6369 0.5950 0.2088 0.053 Uiso d R 1 1
O O3W -0.1196(7) 0.3125(5) -0.0081(2) 0.0296(10) Uani d . 1 1
H H5W -0.1447 0.3960 -0.0200 0.044 Uiso d R 1 1
H H6W -0.1567 0.2530 -0.0404 0.044 Uiso d R 1 1
O O4W -0.3828(6) 0.3679(5) 0.0986(2) 0.0303(10) Uani d . 1 1
H H7W -0.4443 0.4093 0.1304 0.045 Uiso d R 1 1
H H8W -0.4120 0.3834 0.0513 0.045 Uiso d R 1 1
C C1 0.1907(7) 0.4536(6) 0.1341(4) 0.0214(13) Uani d . 1 1
C C2 0.0597(7) 0.5610(6) 0.1160(3) 0.0196(12) Uani d . 1 1
C C3 0.6393(7) 0.9949(6) 0.1035(3) 0.0160(12) Uani d . 1 1
C C4 0.5861(6) 1.0398(6) 0.1870(3) 0.0169(12) Uani d . 1 1
C C5 0.1355(7) 0.0127(5) 0.1057(3) 0.0164(11) Uani d . 1 1
C C6 0.0863(6) -0.0190(6) 0.1925(3) 0.0166(12) Uani d . 1 1

loop_
_atom_site_aniso_label
_atom_site_aniso_U_11
_atom_site_aniso_U_22
_atom_site_aniso_U_33
_atom_site_aniso_U_12
_atom_site_aniso_U_13
_atom_site_aniso_U_23
Pr1 0.01379(15) 0.00894(14) 0.01370(14) -0.00143(13) 0.00092(11) 0.00098(9)
Pr2 0.01324(15) 0.00861(13) 0.01371(14) -0.00137(13) 0.00076(12) -0.00112(9)
O1 0.025(2) 0.013(2) 0.035(2) -0.0023(16) -0.001(2) 0.0004(18)
O2 0.019(2) 0.019(2) 0.028(2) -0.0007(18) -0.0038(19) 0.0043(16)
O3 0.018(2) 0.0103(19) 0.086(4) -0.0033(18) -0.005(2) 0.009(2)
O4 0.022(2) 0.018(2) 0.031(2) -0.0029(16) -0.0023(19) 0.0017(18)
O5 0.030(2) 0.015(2) 0.020(2) -0.0103(17) 0.0063(18) -0.0088(17)
O6 0.025(2) 0.025(2) 0.0165(18) -0.0139(18) 0.0081(18) -0.0051(18)
O7 0.028(2) 0.0162(19) 0.0188(18) -0.0058(17) 0.0033(19) -0.0052(15)
O8 0.030(2) 0.022(3) 0.024(2) -0.0126(19) 0.010(2) -0.0098(19)
O9 0.025(2) 0.020(2) 0.0162(19) 0.0110(18) 0.0016(18) 0.0036(17)
O10 0.027(2) 0.024(2) 0.019(2) 0.0093(18) 0.0056(19) 0.0051(19)
O11 0.021(2) 0.019(2) 0.0155(18) 0.0023(16) -0.0005(17) 0.0045(15)
O12 0.027(2) 0.017(2) 0.022(2) 0.0088(18) 0.0093(18) 0.0092(18)
O1W 0.056(4) 0.027(3) 0.025(2) -0.023(2) 0.016(2) -0.0094(17)
O2W 0.030(3) 0.030(3) 0.046(3) 0.008(2) 0.003(3) 0.006(2)
O3W 0.046(3) 0.020(2) 0.024(2) 0.007(3) 0.002(2) 0.0062(15)
O4W 0.027(2) 0.038(3) 0.027(2) 0.008(2) -0.001(2) 0.0004(17)
C1 0.022(3) 0.013(3) 0.029(3) -0.003(2) 0.002(3) 0.000(3)
C2 0.027(3) 0.018(3) 0.014(3) -0.001(2) 0.000(2) -0.001(2)
C3 0.016(3) 0.015(3) 0.017(3) 0.002(3) 0.004(3) -0.0010(18)
C4 0.021(3) 0.014(3) 0.015(3) -0.001(2) -0.001(2) -0.002(2)
C5 0.022(3) 0.009(3) 0.018(3) 0.000(3) 0.000(3) 0.0023(18)
C6 0.020(3) 0.016(3) 0.014(2) -0.001(2) -0.002(2) 0.002(2)

loop_
_atom_type_symbol
_atom_type_description
_atom_type_scat_dispersion_real
_atom_type_scat_dispersion_imag
_atom_type_scat_source
C C 0.0033 0.0016 'International Tables Vol C Tables 4.2.6.8 and 6.1.1.4'
H H 0.0000 0.0000 'International Tables Vol C Tables 4.2.6.8 and 6.1.1.4'
O O 0.0106 0.0060 'International Tables Vol C Tables 4.2.6.8 and 6.1.1.4'
Pr Pr -0.2180 2.8214 'International Tables Vol C Tables 4.2.6.8 and 6.1.1.4'

loop_
_geom_angle_atom_site_label_1
_geom_angle_atom_site_label_2
_geom_angle_atom_site_label_3
_geom_angle_site_symmetry_1
_geom_angle_site_symmetry_3
_geom_angle
O12 Pr1 O5 1_565 . 71.23(15)
O12 Pr1 O1W 1_565 . 81.93(16)
O5 Pr1 O1W . . 67.89(15)
O12 Pr1 O1 1_565 . 131.49(15)
O5 Pr1 O1 . . 127.89(14)
O1W Pr1 O1 . . 70.66(15)
O12 Pr1 O2 1_565 . 71.72(14)
O5 Pr1 O2 . . 133.05(13)
O1W Pr1 O2 . . 79.30(16)
O1 Pr1 O2 . . 64.51(14)
O12 Pr1 O2W 1_565 . 140.37(15)
O5 Pr1 O2W . . 69.61(15)
O1W Pr1 O2W . . 88.94(17)
O1 Pr1 O2W . . 79.57(15)
O2 Pr1 O2W . . 144.08(15)
O12 Pr1 O7 1_565 3_645 132.68(13)
O5 Pr1 O7 . 3_645 134.42(14)
O1W Pr1 O7 . 3_645 139.87(15)
O1 Pr1 O7 . 3_645 70.32(14)
O2 Pr1 O7 . 3_645 92.21(13)
O2W Pr1 O7 . 3_645 75.20(14)
O12 Pr1 O6 1_565 . 76.29(15)
O5 Pr1 O6 . . 63.73(12)
O1W Pr1 O6 . . 131.05(14)
O1 Pr1 O6 . . 150.63(14)
O2 Pr1 O6 . . 131.37(13)
O2W Pr1 O6 . . 81.29(14)
O7 Pr1 O6 3_645 . 83.38(13)
O12 Pr1 O11 1_565 1_565 64.69(12)
O5 Pr1 O11 . 1_565 119.72(13)
O1W Pr1 O11 . 1_565 137.50(16)
O1 Pr1 O11 . 1_565 112.07(13)
O2 Pr1 O11 . 1_565 66.14(12)
O2W Pr1 O11 . 1_565 133.55(12)
O7 Pr1 O11 3_645 1_565 68.09(12)
O6 Pr1 O11 . 1_565 67.40(12)
O8 Pr2 O3 1_445 . 132.12(15)
O8 Pr2 O9 1_445 . 66.40(15)
O3 Pr2 O9 . . 65.72(15)
O8 Pr2 O3W 1_445 . 73.46(15)
O3 Pr2 O3W . . 89.72(18)
O9 Pr2 O3W . . 69.50(14)
O8 Pr2 O4 1_445 . 137.69(15)
O3 Pr2 O4 . . 65.69(14)
O9 Pr2 O4 . . 113.85(14)
O3W Pr2 O4 . . 68.22(15)
O8 Pr2 O4W 1_445 . 78.30(16)
O3 Pr2 O4W . . 138.94(15)
O9 Pr2 O4W . . 133.26(13)
O3W Pr2 O4W . . 71.82(15)
O4 Pr2 O4W . . 73.38(14)
O8 Pr2 O11 1_445 3 134.49(13)
O3 Pr2 O11 . 3 85.69(15)
O9 Pr2 O11 . 3 139.96(13)
O3W Pr2 O11 . 3 141.03(13)
O4 Pr2 O11 . 3 74.70(14)
O4W Pr2 O11 . 3 86.72(13)
O8 Pr2 O10 1_445 . 79.57(15)
O3 Pr2 O10 . . 79.85(14)
O9 Pr2 O10 . . 63.55(13)
O3W Pr2 O10 . . 132.08(14)
O4 Pr2 O10 . . 140.82(14)
O4W Pr2 O10 . . 139.42(14)
O11 Pr2 O10 3 . 85.07(13)
O8 Pr2 O7 1_445 1_445 65.29(13)
O3 Pr2 O7 . 1_445 142.48(15)
O9 Pr2 O7 . 1_445 117.55(13)
O3W Pr2 O7 . 1_445 127.34(15)
O4 Pr2 O7 . 1_445 128.43(13)
O4W Pr2 O7 . 1_445 69.05(14)
O11 Pr2 O7 3 1_445 69.21(11)
O10 Pr2 O7 . 1_445 70.88(13)
C1 O1 Pr1 . . 119.7(4)
C2 O2 Pr1 . . 119.9(4)
C1 O3 Pr2 . . 121.5(4)
C2 O4 Pr2 . . 118.6(4)
C3 O5 Pr1 . . 123.9(4)
C4 O6 Pr1 . . 119.1(3)
C4 O7 Pr1 . 3_655 130.3(3)
C4 O7 Pr2 . 1_665 116.5(3)
Pr1 O7 Pr2 3_655 1_665 112.19(14)
C3 O8 Pr2 . 1_665 122.8(3)
C5 O9 Pr2 . . 121.3(4)
C6 O10 Pr2 . . 120.4(3)
C6 O11 Pr2 . 3_545 134.4(3)
C6 O11 Pr1 . 1_545 114.9(3)
Pr2 O11 Pr1 3_545 1_545 110.13(14)
C5 O12 Pr1 . 1_545 123.9(3)
Pr1 O1W H1W . . 115.2
Pr1 O1W H2W . . 124.0
H1W O1W H2W . . 120.6
Pr1 O2W H3W . . 112.4
Pr1 O2W H4W . . 110.8
H3W O2W H4W . . 125.4
Pr2 O3W H5W . . 114.3
Pr2 O3W H6W . . 119.4
H5W O3W H6W . . 112.1
Pr2 O4W H7W . . 124.9
Pr2 O4W H8W . . 124.9
H7W O4W H8W . . 109.1
O1 C1 O3 . . 126.9(6)
O1 C1 C2 . . 117.2(5)
O3 C1 C2 . . 116.0(5)
O2 C2 O4 . . 126.4(6)
O2 C2 C1 . . 115.6(5)
O4 C2 C1 . . 118.0(5)
O5 C3 O8 . . 125.9(5)
O5 C3 C4 . . 116.5(5)
O8 C3 C4 . . 117.6(5)
O6 C4 O7 . . 125.7(5)
O6 C4 C3 . . 116.7(5)
O7 C4 C3 . . 117.6(5)
O9 C5 O12 . . 124.6(5)
O9 C5 C6 . . 117.4(5)
O12 C5 C6 . . 118.0(5)
O10 C6 O11 . . 127.2(5)
O10 C6 C5 . . 115.4(5)
O11 C6 C5 . . 117.3(5)

loop_
_geom_bond_atom_site_label_1
_geom_bond_atom_site_label_2
_geom_bond_site_symmetry_2
_geom_bond_distance
Pr1 O12 1_565 2.419(4)
Pr1 O5 . 2.449(4)
Pr1 O1W . 2.458(4)
Pr1 O1 . 2.478(4)
Pr1 O2 . 2.516(4)
Pr1 O2W . 2.527(5)
Pr1 O7 3_645 2.570(4)
Pr1 O6 . 2.578(4)
Pr1 O11 1_565 2.666(4)
Pr2 O8 1_445 2.442(4)
Pr2 O3 . 2.460(4)
Pr2 O9 . 2.494(4)
Pr2 O3W . 2.501(4)
Pr2 O4 . 2.508(4)
Pr2 O4W . 2.526(5)
Pr2 O11 3 2.565(4)
Pr2 O10 . 2.566(4)
Pr2 O7 1_445 2.598(4)
O1 C1 . 1.247(7)
O2 C2 . 1.247(7)
O3 C1 . 1.252(7)
O4 C2 . 1.253(7)
O5 C3 . 1.241(6)
O6 C4 . 1.242(7)
O7 C4 . 1.281(7)
O8 C3 . 1.261(7)
O9 C5 . 1.244(7)
O10 C6 . 1.247(7)
O11 C6 . 1.275(7)
O12 C5 . 1.247(7)
O1W H1W . 0.8500
O1W H2W . 0.8501
O2W H3W . 0.8500
O2W H4W . 0.8500
O3W H5W . 0.8500
O3W H6W . 0.8499
O4W H7W . 0.8511
O4W H8W . 0.8513
C1 C2 . 1.556(9)
C3 C4 . 1.544(7)
C5 C6 . 1.555(8)

loop_
_geom_hbond_atom_site_label_D
_geom_hbond_atom_site_label_H
_geom_hbond_atom_site_label_A
_geom_hbond_site_symmetry_A
_geom_hbond_distance_DH
_geom_hbond_distance_HA
_geom_hbond_distance_DA
_geom_hbond_angle_DHA
O1W H1W O2 4_565 0.85 2.02 2.852(6) 166
O1W H2W O8 4_465 0.85 2.15 2.998(6) 173
O2W H3W O4 1_655 0.85 2.40 2.998(6) 128
O2W H4W O6 3_645 0.85 2.01 2.792(6) 152
O3W H5W O12 4_455 0.85 1.97 2.780(6) 158
O3W H6W O3 4_455 0.85 2.60 3.379(7) 154
O4W H7W O1 1_455 0.85 2.16 2.865(6) 140
O4W H8W O9 4_455 0.85 2.04 2.882(6) 169

loop_
_geom_torsion_atom_site_label_1
_geom_torsion_atom_site_label_2
_geom_torsion_atom_site_label_3
_geom_torsion_atom_site_label_4
_geom_torsion_site_symmetry_1
_geom_torsion
O12 Pr1 O1 C1 1_565 -43.6(5)
O5 Pr1 O1 C1 . -141.8(4)
O1W Pr1 O1 C1 . -103.0(5)
O2 Pr1 O1 C1 . -15.9(4)
O2W Pr1 O1 C1 . 164.5(5)
O7 Pr1 O1 C1 3_645 86.6(5)
O6 Pr1 O1 C1 . 114.3(5)
O11 Pr1 O1 C1 1_565 31.5(5)
O12 Pr1 O2 C2 1_565 171.5(4)
O5 Pr1 O2 C2 . 132.1(4)
O1W Pr1 O2 C2 . 86.6(4)
O1 Pr1 O2 C2 . 13.0(4)
O2W Pr1 O2 C2 . 13.6(5)
O7 Pr1 O2 C2 3_645 -53.9(4)
O6 Pr1 O2 C2 . -137.1(4)
O11 Pr1 O2 C2 1_565 -118.8(4)
O8 Pr2 O3 C1 1_445 132.1(5)
O9 Pr2 O3 C1 . 132.4(6)
O3W Pr2 O3 C1 . 64.9(5)
O4 Pr2 O3 C1 . -1.2(5)
O4W Pr2 O3 C1 . 3.6(6)
O11 Pr2 O3 C1 3 -76.4(5)
O10 Pr2 O3 C1 . -162.1(5)
O7 Pr2 O3 C1 1_445 -123.3(5)
O8 Pr2 O4 C2 1_445 -128.4(4)
O3 Pr2 O4 C2 . -1.8(4)
O9 Pr2 O4 C2 . -47.9(5)
O3W Pr2 O4 C2 . -101.8(5)
O4W Pr2 O4 C2 . -178.4(5)
O11 Pr2 O4 C2 3 90.4(4)
O10 Pr2 O4 C2 . 28.9(5)
O7 Pr2 O4 C2 1_445 137.0(4)
O12 Pr1 O5 C3 1_565 85.5(5)
O1W Pr1 O5 C3 . 174.2(5)
O1 Pr1 O5 C3 . -146.1(4)
O2 Pr1 O5 C3 . 125.0(4)
O2W Pr1 O5 C3 . -88.3(5)
O7 Pr1 O5 C3 3_645 -46.6(5)
O6 Pr1 O5 C3 . 1.8(4)
O11 Pr1 O5 C3 1_565 41.0(5)
O12 Pr1 O6 C4 1_565 -76.9(4)
O5 Pr1 O6 C4 . -1.3(4)
O1W Pr1 O6 C4 . -10.7(5)
O1 Pr1 O6 C4 . 120.0(4)
O2 Pr1 O6 C4 . -126.7(4)
O2W Pr1 O6 C4 . 70.2(4)
O7 Pr1 O6 C4 3_645 146.1(4)
O11 Pr1 O6 C4 1_565 -144.9(4)
O8 Pr2 O9 C5 1_445 -102.6(5)
O3 Pr2 O9 C5 . 77.7(4)
O3W Pr2 O9 C5 . 177.1(5)
O4 Pr2 O9 C5 . 123.9(4)
O4W Pr2 O9 C5 . -146.9(4)
O11 Pr2 O9 C5 3 29.4(5)
O10 Pr2 O9 C5 . -12.7(4)
O7 Pr2 O9 C5 1_445 -60.5(5)
O8 Pr2 O10 C6 1_445 77.6(4)
O3 Pr2 O10 C6 . -58.9(4)
O9 Pr2 O10 C6 . 8.9(4)
O3W Pr2 O10 C6 . 21.4(5)
O4 Pr2 O10 C6 . -87.1(5)
O4W Pr2 O10 C6 . 135.4(4)
O11 Pr2 O10 C6 3 -145.4(4)
O7 Pr2 O10 C6 1_445 144.9(5)
Pr1 O1 C1 O3 . -163.0(6)
Pr1 O1 C1 C2 . 17.5(7)
Pr2 O3 C1 O1 . -176.1(5)
Pr2 O3 C1 C2 . 3.5(8)
Pr1 O2 C2 O4 . 170.7(5)
Pr1 O2 C2 C1 . -9.8(7)
Pr2 O4 C2 O2 . -176.5(5)
Pr2 O4 C2 C1 . 4.0(7)
O1 C1 C2 O2 . -5.0(8)
O3 C1 C2 O2 . 175.4(6)
O1 C1 C2 O4 . 174.6(5)
O3 C1 C2 O4 . -5.0(9)
Pr1 O5 C3 O8 . 176.5(5)
Pr1 O5 C3 C4 . -2.1(7)
Pr2 O8 C3 O5 1_665 -177.6(5)
Pr2 O8 C3 C4 1_665 1.0(7)
Pr1 O6 C4 O7 . 179.3(4)
Pr1 O6 C4 C3 . 0.9(6)
Pr1 O7 C4 O6 3_655 8.5(9)
Pr2 O7 C4 O6 1_665 175.9(5)
Pr1 O7 C4 C3 3_655 -173.1(3)
Pr2 O7 C4 C3 1_665 -5.7(6)
O5 C3 C4 O6 . 0.7(8)
O8 C3 C4 O6 . -178.0(6)
O5 C3 C4 O7 . -177.8(6)
O8 C3 C4 O7 . 3.4(8)
Pr2 O9 C5 O12 . -163.2(4)
Pr2 O9 C5 C6 . 15.3(7)
Pr1 O12 C5 O9 1_545 -168.6(4)
Pr1 O12 C5 C6 1_545 12.9(7)
Pr2 O10 C6 O11 . 173.1(4)
Pr2 O10 C6 C5 . -5.4(7)
Pr2 O11 C6 O10 3_545 9.0(9)
Pr1 O11 C6 O10 1_545 179.4(5)
Pr2 O11 C6 C5 3_545 -172.6(3)
Pr1 O11 C6 C5 1_545 -2.2(6)
O9 C5 C6 O10 . -6.3(8)
O12 C5 C6 O10 . 172.3(5)
O9 C5 C6 O11 . 175.1(5)
O12 C5 C6 O11 . -6.4(8)
